data_7151742
loop_
_publ_author_name
'Nesbitt, Caroline L.'
'McErlean, Christopher S. P.'

_publ_section_title
;
 Total synthesis of C19 lipid diols containing a
 2,5-disubstituted-3-oxygenated tetrahydrofuran.
;
_journal_issue 7
_journal_name_full 'Organic &amp; biomolecular chemistry'
_journal_page_first 2198
_journal_page_last 2208
_journal_paper_doi 10.1039/c0ob00754d
_journal_volume 9
_journal_year 2011
_chemical_absolute_configuration syn
_chemical_formula_moiety 'C14 H16 O4'
_chemical_formula_sum 'C14 H16 O4'
_chemical_formula_weight 248.27
_chemical_name_systematic
;
?
;
_space_group_IT_number 19
_symmetry_cell_setting orthorhombic
_symmetry_Int_Tables_number 19
_symmetry_space_group_name_Hall 'P 2ac 2ab'
_symmetry_space_group_name_H-M 'P 21 21 21'
_atom_sites_solution_hydrogens geom
_atom_sites_solution_primary direct
_atom_sites_solution_secondary difmap
_audit_creation_method SHELXL-97
_cell_angle_alpha 90.00
_cell_angle_beta 90.00
_cell_angle_gamma 90.00
_cell_formula_units_Z 4
_cell_length_a 5.4822(4)
_cell_length_b 8.8469(6)
_cell_length_c 24.9538(17)
_cell_measurement_reflns_used 9970
_cell_measurement_temperature 150(2)
_cell_measurement_theta_max 32.9315
_cell_measurement_theta_min 2.8225
_cell_volume 1210.27(15)
_computing_cell_refinement 'SAINT Ver. 7.68A (Bruker-AXS, 2009)'
_computing_data_collection 'APEX2 Ver. 2009.11-0 (Bruker-AXS, 2009)'
_computing_data_reduction 'SAINT Ver. 7.68A'
_computing_molecular_graphics
;
X-Seed (Barbour, 2001), SHELXTL Ver. 6.14 (Bruker-AXS, 2003)
;
_computing_publication_material 'modiCIFer-12162005 (Guzei, 2005)'
_computing_structure_refinement 'SHELXL-97 (Sheldrick, 1997)'
_computing_structure_solution 'SHELXS-97 (Sheldrick, 1990)'
_diffrn_ambient_temperature 150(2)
_diffrn_crystal_treatment
;
attached with Exxon Paratone N, to a short length
of fibre supported on a thin piece of copper wire
inserted in a copper mounting pin. The crystal was
quenched in a cold nitrogen gas stream from an
Oxford Cryosystems Cryostream.
;
_diffrn_measured_fraction_theta_full 0.984
_diffrn_measured_fraction_theta_max 0.984
_diffrn_measurement_device_type 'Bruker-Nonius FR591 Kappa APEX II'
_diffrn_measurement_method '\f and \w'
_diffrn_radiation_monochromator graphite
_diffrn_radiation_source 'fine-focus rotating anode'
_diffrn_radiation_type MoK\a
_diffrn_radiation_wavelength 0.71073
_diffrn_reflns_av_R_equivalents 0.0215
_diffrn_reflns_av_sigmaI/netI 0.0141
_diffrn_reflns_limit_h_max 6
_diffrn_reflns_limit_h_min -8
_diffrn_reflns_limit_k_max 13
_diffrn_reflns_limit_k_min -13
_diffrn_reflns_limit_l_max 36
_diffrn_reflns_limit_l_min -38
_diffrn_reflns_number 18636
_diffrn_reflns_theta_full 32.93
_diffrn_reflns_theta_max 32.93
_diffrn_reflns_theta_min 3.27
_diffrn_standards_number 0
_exptl_absorpt_coefficient_mu 0.099
_exptl_absorpt_correction_T_max 0.987
_exptl_absorpt_correction_T_min 0.927
_exptl_absorpt_correction_type multi-scan
_exptl_absorpt_process_details
;
SADABS Ver. 2008/1 (Bruker-AXS, 2008)
;
_exptl_crystal_colour colorless
_exptl_crystal_density_diffrn 1.363
_exptl_crystal_density_method 'not measured'
_exptl_crystal_description prism
_exptl_crystal_F_000 528
_exptl_crystal_size_max 0.35
_exptl_crystal_size_mid 0.20
_exptl_crystal_size_min 0.13
_refine_diff_density_max 0.320
_refine_diff_density_min -0.170
_refine_diff_density_rms 0.040
_refine_ls_extinction_method none
_refine_ls_goodness_of_fit_ref 1.041
_refine_ls_hydrogen_treatment constr
_refine_ls_matrix_type full
_refine_ls_number_parameters 163
_refine_ls_number_reflns 2593
_refine_ls_number_restraints 0
_refine_ls_restrained_S_all 1.041
_refine_ls_R_factor_all 0.0334
_refine_ls_R_factor_gt 0.0321
_refine_ls_shift/su_max 0.000
_refine_ls_shift/su_mean 0.000
_refine_ls_structure_factor_coef Fsqd
_refine_ls_weighting_details 'calc w=1/[\s^2^(Fo^2^)+(0.0613P)^2^+0.1036P] where P=(Fo^2^+2Fc^2^)/3'
_refine_ls_weighting_scheme calc
_refine_ls_wR_factor_gt 0.0895
_refine_ls_wR_factor_ref 0.0908
_reflns_number_gt 2485
_reflns_number_total 2593
_reflns_threshold_expression I>2\s(I)
_cod_data_source_file c0ob00754d.txt
_cod_data_source_block csm10pj1
_cod_depositor_comments
;
The following automatic conversions were performed:
'_symmetry_cell_setting' value 'Orthorhombic' changed to 'orthorhombic'
according to '/home/saulius/struct/CIF-dictionaries/cif_core.dic'
dictionary named 'cif_core.dic' version 2.4.1 from 2010-06-29.

Automatic conversion script
Id: cif_fix_enum 1555 2011-01-17 13:19:09Z saulius 
;
_cod_original_sg_symbol_Hall 'P 2ac 2ab '
_cod_original_sg_symbol_H-M 'P 21 21 21 '
_cod_database_code 7151742

loop_
_symmetry_equiv_pos_as_xyz
'x, y, z'
'-x+1/2, -y, z+1/2'
'x+1/2, -y+1/2, -z'
'-x, y+1/2, -z+1/2'

loop_
_atom_site_label
_atom_site_type_symbol
_atom_site_fract_x
_atom_site_fract_y
_atom_site_fract_z
_atom_site_U_iso_or_equiv
_atom_site_adp_type
_atom_site_occupancy
_atom_site_symmetry_multiplicity
_atom_site_calc_flag
_atom_site_refinement_flags
_atom_site_disorder_assembly
_atom_site_disorder_group
O1 O 0.0748(2) 0.15208(10) 0.37743(3) 0.0370(2) Uani 1 1 d . . .
O2 O 0.02592(16) 0.34345(9) 0.32005(3) 0.02514(15) Uani 1 1 d . . .
O3 O 0.46580(17) 0.29305(10) 0.25596(3) 0.02959(19) Uani 1 1 d . . .
O4 O 0.55230(17) 0.24951(8) 0.13982(3) 0.02483(16) Uani 1 1 d . . .
C1 C 0.1633(2) 0.25584(11) 0.35285(4) 0.0243(2) Uani 1 1 d . . .
C2 C 0.4243(2) 0.31012(11) 0.35184(4) 0.02397(19) Uani 1 1 d . . .
H2A H 0.5400 0.2242 0.3517 0.029 Uiso 1 1 calc R . .
H2B H 0.4602 0.3762 0.3829 0.029 Uiso 1 1 calc R . .
C3 C 0.4351(2) 0.39740(11) 0.29967(4) 0.02226(18) Uani 1 1 d . . .
H3 H 0.5604 0.4795 0.3000 0.027 Uiso 1 1 calc R . .
C4 C 0.1767(2) 0.45658(11) 0.29349(4) 0.02182(17) Uani 1 1 d . . .
H4 H 0.1560 0.5594 0.3095 0.026 Uiso 1 1 calc R . .
C5 C 0.1313(2) 0.45586(14) 0.23372(4) 0.0286(2) Uani 1 1 d . . .
H5A H 0.1755 0.5543 0.2175 0.034 Uiso 1 1 calc R . .
H5B H -0.0419 0.4338 0.2257 0.034 Uiso 1 1 calc R . .
C6 C 0.2983(2) 0.32894(11) 0.21300(4) 0.02270(18) Uani 1 1 d . . .
H6 H 0.1973 0.2378 0.2046 0.027 Uiso 1 1 calc R . .
C7 C 0.4351(2) 0.37688(11) 0.16314(4) 0.02303(18) Uani 1 1 d . . .
H7A H 0.3200 0.4218 0.1371 0.028 Uiso 1 1 calc R . .
H7B H 0.5582 0.4543 0.1725 0.028 Uiso 1 1 calc R . .
C8 C 0.7119(3) 0.29487(12) 0.09712(5) 0.0319(3) Uani 1 1 d . . .
H8A H 0.8606 0.3422 0.1121 0.038 Uiso 1 1 calc R . .
H8B H 0.6290 0.3700 0.0740 0.038 Uiso 1 1 calc R . .
C9 C 0.7800(2) 0.15808(11) 0.06456(4) 0.02188(18) Uani 1 1 d . . .
C10 C 0.6262(2) 0.10816(13) 0.02377(4) 0.0278(2) Uani 1 1 d . . .
H10 H 0.4775 0.1600 0.0171 0.033 Uiso 1 1 calc R . .
C11 C 0.6877(3) -0.01692(14) -0.00738(4) 0.0326(2) Uani 1 1 d . . .
H11 H 0.5816 -0.0499 -0.0351 0.039 Uiso 1 1 calc R . .
C12 C 0.9049(3) -0.09310(13) 0.00232(4) 0.0313(2) Uani 1 1 d . . .
H12 H 0.9487 -0.1780 -0.0189 0.038 Uiso 1 1 calc R . .
C13 C 1.0576(2) -0.04448(12) 0.04321(4) 0.0279(2) Uani 1 1 d . . .
H13 H 1.2047 -0.0975 0.0503 0.033 Uiso 1 1 calc R . .
C14 C 0.99667(19) 0.08156(11) 0.07392(4) 0.02332(18) Uani 1 1 d . . .
H14 H 1.1039 0.1152 0.1014 0.028 Uiso 1 1 calc R . .

loop_
_atom_site_aniso_label
_atom_site_aniso_U_11
_atom_site_aniso_U_22
_atom_site_aniso_U_33
_atom_site_aniso_U_23
_atom_site_aniso_U_13
_atom_site_aniso_U_12
O1 0.0481(6) 0.0305(4) 0.0325(4) 0.0034(3) 0.0095(4) -0.0038(4)
O2 0.0200(3) 0.0312(3) 0.0242(3) -0.0008(3) 0.0007(3) 0.0000(3)
O3 0.0307(4) 0.0373(4) 0.0207(3) -0.0019(3) -0.0013(3) 0.0176(4)
O4 0.0302(4) 0.0213(3) 0.0229(3) 0.0025(2) 0.0081(3) 0.0015(3)
C1 0.0293(5) 0.0239(4) 0.0198(3) -0.0035(3) 0.0020(4) 0.0016(4)
C2 0.0252(5) 0.0255(4) 0.0212(4) -0.0027(3) -0.0045(3) 0.0047(4)
C3 0.0186(4) 0.0227(4) 0.0256(4) -0.0006(3) -0.0013(3) 0.0029(4)
C4 0.0198(4) 0.0225(4) 0.0232(4) -0.0006(3) 0.0006(3) 0.0049(3)
C5 0.0259(5) 0.0373(5) 0.0225(4) 0.0031(4) 0.0009(4) 0.0136(5)
C6 0.0213(4) 0.0262(4) 0.0206(3) 0.0020(3) 0.0012(3) 0.0028(4)
C7 0.0250(5) 0.0212(4) 0.0230(4) 0.0020(3) 0.0031(4) 0.0025(4)
C8 0.0383(6) 0.0221(4) 0.0353(5) 0.0030(4) 0.0175(5) -0.0003(4)
C9 0.0228(4) 0.0218(4) 0.0210(3) 0.0049(3) 0.0055(3) -0.0004(3)
C10 0.0214(4) 0.0334(5) 0.0286(4) 0.0108(4) -0.0028(4) -0.0003(4)
C11 0.0333(6) 0.0407(6) 0.0237(4) 0.0011(4) -0.0062(4) -0.0103(5)
C12 0.0358(6) 0.0291(4) 0.0290(4) -0.0057(4) 0.0058(4) -0.0048(5)
C13 0.0221(5) 0.0280(4) 0.0334(5) 0.0013(4) 0.0025(4) 0.0024(4)
C14 0.0205(4) 0.0276(4) 0.0219(3) 0.0011(3) -0.0013(3) -0.0024(4)

loop_
_atom_type_symbol
_atom_type_description
_atom_type_scat_dispersion_real
_atom_type_scat_dispersion_imag
_atom_type_scat_source
C C 0.0033 0.0000 'International Tables Vol C Tables 4.2.6.8 and 6.1.1.4'
H H 0.0000 0.0000 'International Tables Vol C Tables 4.2.6.8 and 6.1.1.4'
O O 0.0106 0.0000 'International Tables Vol C Tables 4.2.6.8 and 6.1.1.4'

loop_
_geom_angle_atom_site_label_1
_geom_angle_atom_site_label_2
_geom_angle_atom_site_label_3
_geom_angle
_geom_angle_site_symmetry_1
_geom_angle_site_symmetry_3
_geom_angle_publ_flag
C1 O2 C4 110.61(9) . . ?
C3 O3 C6 110.28(8) . . ?
C7 O4 C8 110.96(7) . . ?
O1 C1 O2 121.24(12) . . ?
O1 C1 C2 129.21(11) . . ?
O2 C1 C2 109.55(9) . . ?
C1 C2 C3 102.34(8) . . ?
C1 C2 H2A 111.3 . . ?
C3 C2 H2A 111.3 . . ?
C1 C2 H2B 111.3 . . ?
C3 C2 H2B 111.3 . . ?
H2A C2 H2B 109.2 . . ?
O3 C3 C2 109.21(8) . . ?
O3 C3 C4 104.68(8) . . ?
C2 C3 C4 103.09(8) . . ?
O3 C3 H3 113.0 . . ?
C2 C3 H3 113.0 . . ?
C4 C3 H3 113.0 . . ?
O2 C4 C5 110.63(9) . . ?
O2 C4 C3 104.26(7) . . ?
C5 C4 C3 104.61(8) . . ?
O2 C4 H4 112.3 . . ?
C5 C4 H4 112.3 . . ?
C3 C4 H4 112.3 . . ?
C4 C5 C6 103.69(8) . . ?
C4 C5 H5A 111.0 . . ?
C6 C5 H5A 111.0 . . ?
C4 C5 H5B 111.0 . . ?
C6 C5 H5B 111.0 . . ?
H5A C5 H5B 109.0 . . ?
O3 C6 C7 110.85(9) . . ?
O3 C6 C5 106.80(8) . . ?
C7 C6 C5 111.51(8) . . ?
O3 C6 H6 109.2 . . ?
C7 C6 H6 109.2 . . ?
C5 C6 H6 109.2 . . ?
O4 C7 C6 109.78(8) . . ?
O4 C7 H7A 109.7 . . ?
C6 C7 H7A 109.7 . . ?
O4 C7 H7B 109.7 . . ?
C6 C7 H7B 109.7 . . ?
H7A C7 H7B 108.2 . . ?
O4 C8 C9 109.09(8) . . ?
O4 C8 H8A 109.9 . . ?
C9 C8 H8A 109.9 . . ?
O4 C8 H8B 109.9 . . ?
C9 C8 H8B 109.9 . . ?
H8A C8 H8B 108.3 . . ?
C14 C9 C10 119.12(9) . . ?
C14 C9 C8 120.93(10) . . ?
C10 C9 C8 119.95(11) . . ?
C9 C10 C11 120.84(11) . . ?
C9 C10 H10 119.6 . . ?
C11 C10 H10 119.6 . . ?
C12 C11 C10 119.69(11) . . ?
C12 C11 H11 120.2 . . ?
C10 C11 H11 120.2 . . ?
C13 C12 C11 119.63(10) . . ?
C13 C12 H12 120.2 . . ?
C11 C12 H12 120.2 . . ?
C12 C13 C14 120.51(11) . . ?
C12 C13 H13 119.7 . . ?
C14 C13 H13 119.7 . . ?
C9 C14 C13 120.21(10) . . ?
C9 C14 H14 119.9 . . ?
C13 C14 H14 119.9 . . ?

loop_
_geom_bond_atom_site_label_1
_geom_bond_atom_site_label_2
_geom_bond_distance
_geom_bond_site_symmetry_2
_geom_bond_publ_flag
O1 C1 1.2061(13) . ?
O2 C1 1.3557(13) . ?
O2 C4 1.4574(13) . ?
O3 C3 1.4389(12) . ?
O3 C6 1.4468(12) . ?
O4 C7 1.4219(12) . ?
O4 C8 1.4359(13) . ?
C1 C2 1.5095(17) . ?
C2 C3 1.5148(14) . ?
C2 H2A 0.9900 . ?
C2 H2B 0.9900 . ?
C3 C4 1.5183(15) . ?
C3 H3 1.0000 . ?
C4 C5 1.5122(14) . ?
C4 H4 1.0000 . ?
C5 C6 1.5383(15) . ?
C5 H5A 0.9900 . ?
C5 H5B 0.9900 . ?
C6 C7 1.5133(13) . ?
C6 H6 1.0000 . ?
C7 H7A 0.9900 . ?
C7 H7B 0.9900 . ?
C8 C9 1.5047(15) . ?
C8 H8A 0.9900 . ?
C8 H8B 0.9900 . ?
C9 C14 1.3872(15) . ?
C9 C10 1.3934(15) . ?
C10 C11 1.3938(17) . ?
C10 H10 0.9500 . ?
C11 C12 1.390(2) . ?
C11 H11 0.9500 . ?
C12 C13 1.3881(17) . ?
C12 H12 0.9500 . ?
C13 C14 1.3936(14) . ?
C13 H13 0.9500 . ?
C14 H14 0.9500 . ?

loop_
_geom_torsion_atom_site_label_1
_geom_torsion_atom_site_label_2
_geom_torsion_atom_site_label_3
_geom_torsion_atom_site_label_4
_geom_torsion
_geom_torsion_site_symmetry_1
_geom_torsion_site_symmetry_2
_geom_torsion_site_symmetry_3
_geom_torsion_site_symmetry_4
_geom_torsion_publ_flag
C4 O2 C1 O1 -177.73(9) . . . . ?
C4 O2 C1 C2 2.00(10) . . . . ?
O1 C1 C2 C3 158.82(11) . . . . ?
O2 C1 C2 C3 -20.89(10) . . . . ?
C6 O3 C3 C2 133.49(9) . . . . ?
C6 O3 C3 C4 23.67(10) . . . . ?
C1 C2 C3 O3 -80.59(10) . . . . ?
C1 C2 C3 C4 30.30(9) . . . . ?
C1 O2 C4 C5 129.78(9) . . . . ?
C1 O2 C4 C3 17.84(10) . . . . ?
O3 C3 C4 O2 84.37(9) . . . . ?
C2 C3 C4 O2 -29.85(9) . . . . ?
O3 C3 C4 C5 -31.86(10) . . . . ?
C2 C3 C4 C5 -146.07(9) . . . . ?
O2 C4 C5 C6 -84.05(11) . . . . ?
C3 C4 C5 C6 27.67(11) . . . . ?
C3 O3 C6 C7 115.54(9) . . . . ?
C3 O3 C6 C5 -6.11(11) . . . . ?
C4 C5 C6 O3 -13.96(12) . . . . ?
C4 C5 C6 C7 -135.20(10) . . . . ?
C8 O4 C7 C6 -171.59(10) . . . . ?
O3 C6 C7 O4 71.57(11) . . . . ?
C5 C6 C7 O4 -169.58(9) . . . . ?
C7 O4 C8 C9 -165.31(10) . . . . ?
O4 C8 C9 C14 -96.54(13) . . . . ?
O4 C8 C9 C10 84.49(12) . . . . ?
C14 C9 C10 C11 0.02(15) . . . . ?
C8 C9 C10 C11 179.01(10) . . . . ?
C9 C10 C11 C12 0.08(16) . . . . ?
C10 C11 C12 C13 0.48(17) . . . . ?
C11 C12 C13 C14 -1.14(17) . . . . ?
C10 C9 C14 C13 -0.68(14) . . . . ?
C8 C9 C14 C13 -179.66(9) . . . . ?
C12 C13 C14 C9 1.25(16) . . . . ?

loop_
_cod_related_entry_id
_cod_related_entry_database
_cod_related_entry_code
1 ChemSpider 9966203
